data_7237576
loop_
_publ_author_name
'Lu, Guang-Zhao'
'Liu, Liang'
'Tu, Zhen-Long'
'Zhou, Yong-Hui'
'Zheng, You-Xuan'

_publ_section_title
;
 Two green iridium(iii) complexes containing the electron-transporting
 group of 4-phenyl-4H-1,2,4-triazole for highly efficient OLEDs
;
_journal_issue 7
_journal_name_full 'Journal of Materials Chemistry C'
_journal_page_first 2022
_journal_paper_doi 10.1039/C8TC06010J
_journal_volume 7
_journal_year 2019
_chemical_formula_sum 'C44 H24 F12 Ir N7 O'
_chemical_formula_weight 1086.90
_space_group_crystal_system monoclinic
_space_group_IT_number 14
_space_group_name_Hall '-P 2ybc'
_space_group_name_H-M_alt 'P 1 21/c 1'
_atom_sites_solution_hydrogens geom
_audit_creation_method SHELXL-2014/7
_audit_update_record
;
2018-03-26 deposited with the CCDC.
2019-01-28 downloaded from the CCDC.
;
_cell_angle_alpha 90
_cell_angle_beta 112.167(3)
_cell_angle_gamma 90
_cell_formula_units_Z 4
_cell_length_a 13.884(3)
_cell_length_b 24.698(5)
_cell_length_c 12.797(2)
_cell_measurement_reflns_used 5107
_cell_measurement_temperature 296(2)
_cell_measurement_theta_max 25.05
_cell_measurement_theta_min 2.29
_cell_volume 4063.8(14)
_computing_cell_refinement 'Bruker SAINT'
_computing_data_collection 'Bruker APEX2'
_computing_data_reduction 'Bruker SAINT'
_computing_molecular_graphics 'Bruker SHELXTL'
_computing_publication_material 'Bruker SHELXTL'
_computing_structure_refinement 'SHELXL-2014 (Sheldrick 2014)'
_computing_structure_solution 'SHELXS-97 (Sheldrick 2008)'
_diffrn_ambient_temperature 296(2)
_diffrn_measured_fraction_theta_full 0.999
_diffrn_measured_fraction_theta_max 0.999
_diffrn_measurement_device_type 'Bruker APEX-II CCD'
_diffrn_measurement_method '\f and \w scans'
_diffrn_radiation_type MoK\a
_diffrn_radiation_wavelength 0.71073
_diffrn_reflns_av_R_equivalents 0.1800
_diffrn_reflns_av_unetI/netI 0.0972
_diffrn_reflns_Laue_measured_fraction_full 0.999
_diffrn_reflns_Laue_measured_fraction_max 0.999
_diffrn_reflns_limit_h_max 16
_diffrn_reflns_limit_h_min -16
_diffrn_reflns_limit_k_max 28
_diffrn_reflns_limit_k_min -29
_diffrn_reflns_limit_l_max 11
_diffrn_reflns_limit_l_min -15
_diffrn_reflns_number 29845
_diffrn_reflns_point_group_measured_fraction_full 0.999
_diffrn_reflns_point_group_measured_fraction_max 0.999
_diffrn_reflns_theta_full 25.010
_diffrn_reflns_theta_max 25.010
_diffrn_reflns_theta_min 1.584
_exptl_absorpt_coefficient_mu 3.387
_exptl_absorpt_correction_T_max 0.7456
_exptl_absorpt_correction_T_min 0.4166
_exptl_absorpt_correction_type multi-scan
_exptl_absorpt_process_details sadabs
_exptl_crystal_density_diffrn 1.776
_exptl_crystal_F_000 2120
_exptl_crystal_size_max 0.270
_exptl_crystal_size_mid 0.220
_exptl_crystal_size_min 0.190
_refine_diff_density_max 3.004
_refine_diff_density_min -4.235
_refine_diff_density_rms 0.290
_refine_ls_extinction_method none
_refine_ls_goodness_of_fit_ref 0.979
_refine_ls_hydrogen_treatment constr
_refine_ls_matrix_type full
_refine_ls_number_parameters 595
_refine_ls_number_reflns 7175
_refine_ls_number_restraints 96
_refine_ls_restrained_S_all 0.997
_refine_ls_R_factor_all 0.0591
_refine_ls_R_factor_gt 0.0502
_refine_ls_shift/su_max 0.001
_refine_ls_shift/su_mean 0.000
_refine_ls_structure_factor_coef Fsqd
_refine_ls_weighting_details 'w=1/[\s^2^(Fo^2^)+(0.0910P)^2^+6.3985P] where P=(Fo^2^+2Fc^2^)/3'
_refine_ls_weighting_scheme calc
_refine_ls_wR_factor_gt 0.1213
_refine_ls_wR_factor_ref 0.1383
_reflns_Friedel_coverage 0.000
_reflns_number_gt 6398
_reflns_number_total 7175
_reflns_threshold_expression 'I > 2\s(I)'
_cod_data_source_file c8tc06010j2.cif
_cod_data_source_block 2_a
_cod_original_cell_volume 4063.9(13)
_cod_original_sg_symbol_H-M 'P 21/c'
_cod_database_code 7237576
_shelx_shelxl_version_number 2014/7
_shelx_space_group_comment
;
The symmetry employed for this shelxl refinement is uniquely defined
by the following loop, which should always be used as a source of
symmetry information in preference to the above space-group names.
They are only intended as comments.
;
_shelx_estimated_absorpt_t_min 0.462
_shelx_estimated_absorpt_t_max 0.565

loop_
_space_group_symop_operation_xyz
'x, y, z'
'-x, y+1/2, -z+1/2'
'-x, -y, -z'
'x, -y-1/2, z-1/2'

loop_
_atom_site_label
_atom_site_type_symbol
_atom_site_fract_x
_atom_site_fract_y
_atom_site_fract_z
_atom_site_U_iso_or_equiv
_atom_site_adp_type
_atom_site_occupancy
_atom_site_site_symmetry_order
_atom_site_calc_flag
_atom_site_refinement_flags_posn
_atom_site_refinement_flags_adp
_atom_site_refinement_flags_occupancy
_atom_site_disorder_assembly
_atom_site_disorder_group
C1 C 0.3348(5) 0.3950(2) 0.2116(5) 0.0209(13) Uani 1 1 d . . . . .
C2 C 0.4108(5) 0.4118(2) 0.3096(5) 0.0175(13) Uani 1 1 d . U . . .
H2 H 0.3956 0.4194 0.3729 0.021 Uiso 1 1 calc R U . . .
C3 C 0.5121(5) 0.41754(19) 0.3130(5) 0.0095(12) Uani 1 1 d . U . . .
C4 C 0.5978(5) 0.4307(2) 0.4183(5) 0.0128(11) Uani 1 1 d . . . . .
C5 C 0.5912(5) 0.4446(2) 0.5203(5) 0.0197(13) Uani 1 1 d . . . . .
H5 H 0.5269 0.4452 0.5271 0.024 Uiso 1 1 calc R U . . .
C6 C 0.6803(5) 0.4575(3) 0.6120(5) 0.0234(14) Uani 1 1 d . . . . .
H6 H 0.6765 0.4679 0.6802 0.028 Uiso 1 1 calc R U . . .
C7 C 0.7763(5) 0.4546(2) 0.6000(5) 0.0219(13) Uani 1 1 d . . . . .
H7 H 0.8376 0.4624 0.6606 0.026 Uiso 1 1 calc R U . . .
C8 C 0.2283(5) 0.3861(3) 0.2062(7) 0.0349(18) Uani 1 1 d . . . . .
C9 C 0.4816(5) 0.6324(2) 0.2832(5) 0.0178(12) Uani 1 1 d . . . . .
H9 H 0.4506 0.6119 0.2181 0.021 Uiso 1 1 calc R U . . .
C10 C 0.4257(5) 0.6719(2) 0.3096(6) 0.0243(14) Uani 1 1 d . . . . .
H10 H 0.3568 0.6779 0.2626 0.029 Uiso 1 1 calc R U . . .
C11 C 0.4709(6) 0.7030(3) 0.4063(6) 0.0324(16) Uani 1 1 d . . . . .
H11 H 0.4330 0.7302 0.4238 0.039 Uiso 1 1 calc R U . . .
C12 C 0.5726(6) 0.6931(3) 0.4758(6) 0.0307(16) Uani 1 1 d . . . . .
H12 H 0.6029 0.7136 0.5410 0.037 Uiso 1 1 calc R U . . .
C13 C 0.6301(5) 0.6537(2) 0.4513(5) 0.0207(13) Uani 1 1 d . . . . .
H13 H 0.6987 0.6476 0.4993 0.025 Uiso 1 1 calc R U . . .
C14 C 0.5848(4) 0.6227(2) 0.3530(4) 0.0130(11) Uani 1 1 d . . . . .
C15 C 0.6415(5) 0.5798(2) 0.3194(5) 0.0122(12) Uani 1 1 d . . . . .
C16 C 0.7570(4) 0.5375(2) 0.2701(4) 0.0101(11) Uani 1 1 d . . . . .
C17 C 0.8442(4) 0.5256(2) 0.2387(4) 0.0109(11) Uani 1 1 d . . . . .
C18 C 0.8869(4) 0.4728(2) 0.2563(4) 0.0112(11) Uani 1 1 d . . . . .
C19 C 0.9655(4) 0.4616(2) 0.2167(5) 0.0172(12) Uani 1 1 d . . . . .
H19 H 0.9964 0.4275 0.2295 0.021 Uiso 1 1 calc R U . . .
C20 C 0.9983(4) 0.4998(2) 0.1589(5) 0.0176(12) Uani 1 1 d . . . . .
H20 H 1.0492 0.4908 0.1311 0.021 Uiso 1 1 calc R U . . .
C21 C 0.9567(5) 0.5514(2) 0.1416(5) 0.0192(12) Uani 1 1 d . . . . .
H21 H 0.9799 0.5770 0.1033 0.023 Uiso 1 1 calc R U . . .
C22 C 0.8802(5) 0.5646(2) 0.1818(5) 0.0147(12) Uani 1 1 d . . . . .
H22 H 0.8524 0.5994 0.1713 0.018 Uiso 1 1 calc R U . . .
C23 C 0.7974(5) 0.6791(2) 0.3296(5) 0.0182(12) Uani 1 1 d . . . . .
H23 H 0.7392 0.6880 0.2661 0.022 Uiso 1 1 calc R U . . .
C24 C 0.8665(5) 0.7180(2) 0.3861(5) 0.0269(14) Uani 1 1 d . . . . .
H24 H 0.8548 0.7538 0.3622 0.032 Uiso 1 1 calc R U . . .
C25 C 0.9545(5) 0.7047(3) 0.4791(5) 0.0284(15) Uani 1 1 d . . . . .
H25 H 1.0023 0.7314 0.5166 0.034 Uiso 1 1 calc R U . . .
C26 C 0.9711(5) 0.6518(3) 0.5161(5) 0.0242(14) Uani 1 1 d . . . . .
H26 H 1.0296 0.6427 0.5790 0.029 Uiso 1 1 calc R U . . .
C27 C 0.9008(5) 0.6128(3) 0.4595(5) 0.0197(13) Uani 1 1 d . . . . .
H27 H 0.9113 0.5770 0.4833 0.024 Uiso 1 1 calc R U . . .
C28 C 0.8140(4) 0.6271(2) 0.3667(4) 0.0113(11) Uani 1 1 d . . . . .
C29 C 0.7942(5) 0.3738(2) -0.0054(5) 0.0158(12) Uani 1 1 d . . . . .
H29 H 0.8311 0.3441 -0.0153 0.019 Uiso 1 1 calc R U . . .
C30 C 0.7730(5) 0.4179(2) -0.0790(5) 0.0179(14) Uani 1 1 d . . . . .
H30 H 0.7960 0.4182 -0.1384 0.021 Uiso 1 1 calc R U . . .
C31 C 0.7180(5) 0.4605(2) -0.0621(5) 0.0209(13) Uani 1 1 d . . . . .
H31 H 0.7039 0.4902 -0.1102 0.025 Uiso 1 1 calc R U . . .
C32 C 0.6836(5) 0.4598(2) 0.0249(4) 0.0150(12) Uani 1 1 d . . . . .
H32 H 0.6450 0.4887 0.0350 0.018 Uiso 1 1 calc R U . . .
C33 C 0.7589(4) 0.3750(2) 0.0830(4) 0.0112(11) Uani 1 1 d . . . . .
C34 C 0.8320(4) 0.2853(2) 0.1686(5) 0.0131(11) Uani 1 1 d . . . . .
H34 H 0.8633 0.2805 0.1165 0.016 Uiso 1 1 calc R U . . .
C35 C 0.7761(4) 0.3317(2) 0.1690(4) 0.0125(11) Uani 1 1 d . . . . .
C36 C 0.7301(4) 0.3409(2) 0.2479(4) 0.0099(11) Uani 1 1 d . . . . .
C37 C 0.8392(5) 0.2464(2) 0.2491(4) 0.0117(11) Uani 1 1 d . . . . .
C38 C 0.7375(4) 0.2958(2) 0.3187(4) 0.0115(11) Uani 1 1 d . . . . .
C39 C 0.6828(5) 0.2920(2) 0.4008(5) 0.0155(12) Uani 1 1 d . . . . .
C40 C 0.8993(5) 0.1940(2) 0.2598(5) 0.0186(13) Uani 1 1 d . . . . .
C41 C 0.4505(4) 0.3906(2) 0.1223(5) 0.0141(12) Uani 1 1 d . . . . .
C42 C 0.4584(5) 0.3773(3) 0.0109(5) 0.0207(13) Uani 1 1 d . . . . .
C43 C 0.5364(5) 0.4071(2) 0.2170(5) 0.0116(11) Uani 1 1 d . . . . .
C44 C 0.7787(5) 0.4399(2) 0.4973(5) 0.0155(12) Uani 1 1 d . . . . .
H44 H 0.8424 0.4382 0.4890 0.019 Uiso 1 1 calc R U . . .
F1 F 0.2181(4) 0.3387(2) 0.2515(4) 0.0523(13) Uani 1 1 d . U . . .
F2 F 0.1597(11) 0.3695(6) 0.0959(13) 0.064(4) Uani 0.5 1 d . U P A 1
F3 F 0.2027(4) 0.4206(2) 0.2738(7) 0.069(2) Uani 1 1 d . U . . .
F4 F 0.3726(3) 0.35452(17) -0.0624(3) 0.0357(9) Uani 1 1 d . U . . .
F5 F 0.4750(3) 0.42155(14) -0.0396(3) 0.0282(9) Uani 1 1 d . U . . .
F6 F 0.5366(3) 0.34227(14) 0.0211(3) 0.0245(8) Uani 1 1 d . U . . .
F7 F 0.8371(3) 0.15109(14) 0.2349(3) 0.0314(9) Uani 1 1 d . U . . .
F8 F 0.9483(4) 0.19231(18) 0.1903(5) 0.0571(14) Uani 1 1 d . U . . .
F9 F 0.9655(4) 0.18530(17) 0.3649(4) 0.0533(14) Uani 1 1 d . U . . .
F10 F 0.6756(3) 0.24154(13) 0.4330(3) 0.0200(7) Uani 1 1 d . U . . .
F11 F 0.5860(3) 0.31134(15) 0.3565(3) 0.0259(8) Uani 1 1 d . U . . .
F12 F 0.7328(3) 0.32059(15) 0.4953(3) 0.0319(9) Uani 1 1 d . U . . .
Ir1 Ir 0.68972(2) 0.41946(2) 0.24986(2) 0.00661(12) Uani 1 1 d . . . . .
N1 N 0.7374(4) 0.58540(17) 0.3139(4) 0.0104(10) Uani 1 1 d . . . . .
N2 N 0.6027(3) 0.53171(18) 0.2845(4) 0.0098(9) Uani 1 1 d . . . . .
N3 N 0.6765(3) 0.50486(18) 0.2542(3) 0.0079(9) Uani 1 1 d . U . . .
N4 N 0.3530(4) 0.3843(2) 0.1185(4) 0.0204(11) Uani 1 1 d . . . . .
N5 N 0.7916(4) 0.25039(18) 0.3209(4) 0.0130(10) Uani 1 1 d . . . . .
N6 N 0.6926(4) 0.42809(19) 0.4100(4) 0.0134(11) Uani 1 1 d . . . . .
N7 N 0.7055(5) 0.41719(16) 0.0964(5) 0.0133(11) Uani 1 1 d . . . . .
O1 O 0.8531(3) 0.43422(16) 0.3078(3) 0.0130(8) Uani 1 1 d . . . . .
F2' F 0.1553(9) 0.3988(6) 0.1116(9) 0.043(3) Uani 0.5 1 d . U P A 2

loop_
_atom_site_aniso_label
_atom_site_aniso_U_11
_atom_site_aniso_U_22
_atom_site_aniso_U_33
_atom_site_aniso_U_23
_atom_site_aniso_U_13
_atom_site_aniso_U_12
C1 0.011(3) 0.019(3) 0.033(3) 0.009(3) 0.008(3) 0.007(2)
C2 0.0162(16) 0.0178(15) 0.0188(15) 0.0005(9) 0.0072(10) 0.0003(9)
C3 0.0086(14) 0.0093(14) 0.0103(14) 0.0002(9) 0.0033(10) 0.0006(9)
C4 0.013(3) 0.008(2) 0.017(3) 0.004(2) 0.006(2) 0.004(2)
C5 0.025(3) 0.018(3) 0.021(3) 0.006(3) 0.015(3) 0.008(3)
C6 0.039(4) 0.024(3) 0.008(3) 0.001(2) 0.011(3) 0.006(3)
C7 0.028(3) 0.021(3) 0.011(3) -0.002(2) 0.001(3) 0.004(3)
C8 0.008(3) 0.032(4) 0.057(5) 0.000(4) 0.003(3) -0.001(3)
C9 0.015(3) 0.016(3) 0.021(3) 0.003(2) 0.006(2) 0.004(2)
C10 0.019(3) 0.021(3) 0.036(4) 0.008(3) 0.013(3) 0.007(3)
C11 0.044(4) 0.020(3) 0.049(4) 0.003(3) 0.035(4) 0.007(3)
C12 0.043(4) 0.026(3) 0.030(4) -0.015(3) 0.022(3) -0.008(3)
C13 0.021(3) 0.023(3) 0.019(3) -0.005(3) 0.008(3) 0.000(3)
C14 0.015(3) 0.012(3) 0.012(3) 0.004(2) 0.005(2) 0.000(2)
C15 0.011(3) 0.016(3) 0.009(3) 0.002(2) 0.003(2) 0.007(2)
C16 0.015(3) 0.007(3) 0.008(2) 0.001(2) 0.003(2) 0.002(2)
C17 0.008(3) 0.013(3) 0.011(3) -0.005(2) 0.003(2) -0.003(2)
C18 0.006(2) 0.013(3) 0.011(2) -0.003(2) -0.002(2) -0.001(2)
C19 0.008(3) 0.014(3) 0.029(3) -0.004(2) 0.006(2) 0.002(2)
C20 0.012(3) 0.022(3) 0.022(3) -0.006(2) 0.010(2) -0.006(2)
C21 0.014(3) 0.023(3) 0.019(3) 0.000(3) 0.004(2) -0.007(3)
C22 0.016(3) 0.010(3) 0.016(3) -0.001(2) 0.003(2) 0.001(3)
C23 0.015(3) 0.019(3) 0.016(3) 0.002(2) 0.000(2) 0.000(2)
C24 0.035(4) 0.011(3) 0.031(3) -0.005(3) 0.008(3) -0.006(3)
C25 0.028(4) 0.025(3) 0.027(3) -0.012(3) 0.005(3) -0.003(3)
C26 0.014(3) 0.032(4) 0.017(3) -0.006(3) -0.005(3) -0.004(3)
C27 0.018(3) 0.022(3) 0.017(3) -0.001(2) 0.003(2) 0.005(3)
C28 0.011(3) 0.013(3) 0.011(2) -0.004(2) 0.005(2) 0.000(2)
C29 0.019(3) 0.011(3) 0.017(3) -0.004(2) 0.006(2) -0.002(2)
C30 0.025(4) 0.017(3) 0.016(3) -0.002(2) 0.013(3) -0.002(2)
C31 0.031(4) 0.018(3) 0.012(3) 0.004(2) 0.006(3) -0.003(3)
C32 0.018(3) 0.015(3) 0.011(3) 0.000(2) 0.004(2) -0.001(2)
C33 0.010(3) 0.008(3) 0.013(3) -0.005(2) 0.002(2) -0.003(2)
C34 0.011(3) 0.011(3) 0.018(3) -0.005(2) 0.006(2) -0.002(2)
C35 0.012(3) 0.011(3) 0.009(2) -0.003(2) -0.002(2) -0.005(2)
C36 0.006(3) 0.007(2) 0.011(3) -0.003(2) -0.003(2) -0.001(2)
C37 0.009(3) 0.008(3) 0.017(3) -0.002(2) 0.004(2) 0.000(2)
C38 0.009(3) 0.011(3) 0.011(3) -0.003(2) 0.001(2) -0.004(2)
C39 0.021(3) 0.012(3) 0.012(3) 0.002(2) 0.004(2) 0.004(2)
C40 0.016(3) 0.011(3) 0.029(3) -0.003(2) 0.009(3) 0.005(2)
C41 0.009(3) 0.015(3) 0.014(3) 0.006(2) -0.001(2) 0.004(2)
C42 0.012(3) 0.026(3) 0.015(3) -0.004(3) -0.005(2) 0.000(3)
C43 0.015(3) 0.004(2) 0.014(3) 0.001(2) 0.004(2) 0.002(2)
C44 0.014(3) 0.011(3) 0.014(3) 0.001(2) -0.003(2) 0.002(2)
F1 0.033(2) 0.058(3) 0.070(3) 0.007(2) 0.024(2) -0.015(2)
F2 0.028(5) 0.089(8) 0.065(7) 0.025(6) 0.005(5) -0.010(6)
F3 0.032(3) 0.070(4) 0.117(5) -0.037(3) 0.040(3) -0.005(2)
F4 0.0277(16) 0.0430(17) 0.0290(15) -0.0101(13) 0.0023(13) -0.0048(14)
F5 0.029(2) 0.036(2) 0.0148(18) 0.0087(14) 0.0037(17) 0.0080(16)
F6 0.0221(19) 0.0258(19) 0.0214(17) -0.0084(15) 0.0033(15) -0.0026(16)
F7 0.038(2) 0.0117(17) 0.044(2) -0.0004(16) 0.0148(19) 0.0023(17)
F8 0.072(3) 0.037(2) 0.098(4) 0.026(2) 0.072(3) 0.032(2)
F9 0.046(3) 0.033(2) 0.049(3) -0.013(2) -0.018(2) 0.028(2)
F10 0.0292(19) 0.0130(16) 0.0211(16) 0.0056(13) 0.0132(15) 0.0038(14)
F11 0.025(2) 0.0258(19) 0.036(2) 0.0173(16) 0.0222(17) 0.0122(16)
F12 0.060(3) 0.0218(18) 0.0144(17) -0.0044(15) 0.0142(18) -0.0017(19)
Ir1 0.00463(16) 0.00770(17) 0.00569(16) -0.00006(6) -0.00012(11) 0.00069(6)
N1 0.009(3) 0.007(2) 0.015(2) -0.0033(17) 0.004(2) -0.0015(17)
N2 0.008(2) 0.013(2) 0.008(2) 0.0012(18) 0.0021(18) 0.0037(18)
N3 0.0076(12) 0.0072(13) 0.0086(12) -0.0003(9) 0.0029(9) 0.0012(9)
N4 0.009(2) 0.018(2) 0.026(3) 0.005(2) -0.003(2) 0.001(2)
N5 0.012(2) 0.010(2) 0.014(2) 0.0016(19) 0.001(2) 0.0020(19)
N6 0.012(3) 0.010(2) 0.013(2) -0.0018(19) -0.001(2) 0.005(2)
N7 0.014(3) 0.008(2) 0.018(3) -0.0021(17) 0.006(2) -0.0040(17)
O1 0.0088(19) 0.0116(18) 0.016(2) 0.0024(17) 0.0019(16) -0.0001(17)
F2' 0.012(4) 0.083(7) 0.025(4) 0.003(5) -0.002(3) 0.006(5)

loop_
_atom_type_symbol
_atom_type_description
_atom_type_scat_dispersion_real
_atom_type_scat_dispersion_imag
_atom_type_scat_source
C C 0.0033 0.0016 'International Tables Vol C Tables 4.2.6.8 and 6.1.1.4'
N N 0.0061 0.0033 'International Tables Vol C Tables 4.2.6.8 and 6.1.1.4'
O O 0.0106 0.0060 'International Tables Vol C Tables 4.2.6.8 and 6.1.1.4'
F F 0.0171 0.0103 'International Tables Vol C Tables 4.2.6.8 and 6.1.1.4'
Ir Ir -1.4442 7.9887 'International Tables Vol C Tables 4.2.6.8 and 6.1.1.4'
H H 0.0000 0.0000 'International Tables Vol C Tables 4.2.6.8 and 6.1.1.4'

loop_
_geom_angle_atom_site_label_1
_geom_angle_atom_site_label_2
_geom_angle_atom_site_label_3
_geom_angle
N4 C1 C2 122.6(6)
N4 C1 C8 117.0(6)
C2 C1 C8 120.3(6)
C1 C2 C3 118.7(6)
C1 C2 H2 120.7
C3 C2 H2 120.7
C43 C3 C2 121.4(5)
C43 C3 C4 117.7(5)
C2 C3 C4 120.8(5)
N6 C4 C5 119.6(6)
N6 C4 C3 113.2(5)
C5 C4 C3 127.2(6)
C4 C5 C6 120.0(6)
C4 C5 H5 120.0
C6 C5 H5 120.0
C5 C6 C7 118.6(5)
C5 C6 H6 120.7
C7 C6 H6 120.7
C44 C7 C6 119.1(6)
C44 C7 H7 120.5
C6 C7 H7 120.5
F2' C8 F1 116.6(9)
F2' C8 F3 98.2(8)
F1 C8 F3 100.2(7)
F1 C8 F2 92.2(7)
F3 C8 F2 124.9(9)
F2' C8 C1 115.3(8)
F1 C8 C1 112.3(6)
F3 C8 C1 112.1(6)
F2 C8 C1 111.9(9)
C10 C9 C14 120.4(6)
C10 C9 H9 119.8
C14 C9 H9 119.8
C9 C10 C11 120.5(6)
C9 C10 H10 119.7
C11 C10 H10 119.7
C12 C11 C10 119.0(6)
C12 C11 H11 120.5
C10 C11 H11 120.5
C13 C12 C11 121.6(6)
C13 C12 H12 119.2
C11 C12 H12 119.2
C12 C13 C14 119.4(6)
C12 C13 H13 120.3
C14 C13 H13 120.3
C9 C14 C13 119.1(5)
C9 C14 C15 117.9(5)
C13 C14 C15 123.0(5)
N2 C15 N1 110.8(5)
N2 C15 C14 123.6(5)
N1 C15 C14 125.4(5)
N3 C16 N1 107.4(5)
N3 C16 C17 125.4(5)
N1 C16 C17 127.0(5)
C22 C17 C18 120.3(5)
C22 C17 C16 120.3(5)
C18 C17 C16 119.2(5)
O1 C18 C19 120.3(5)
O1 C18 C17 122.0(5)
C19 C18 C17 117.7(5)
C20 C19 C18 121.4(5)
C20 C19 H19 119.3
C18 C19 H19 119.3
C19 C20 C21 121.0(5)
C19 C20 H20 119.5
C21 C20 H20 119.5
C22 C21 C20 119.5(6)
C22 C21 H21 120.3
C20 C21 H21 120.3
C21 C22 C17 120.2(6)
C21 C22 H22 119.9
C17 C22 H22 119.9
C28 C23 C24 119.3(5)
C28 C23 H23 120.3
C24 C23 H23 120.3
C23 C24 C25 120.4(6)
C23 C24 H24 119.8
C25 C24 H24 119.8
C26 C25 C24 119.9(6)
C26 C25 H25 120.0
C24 C25 H25 120.0
C27 C26 C25 119.4(6)
C27 C26 H26 120.3
C25 C26 H26 120.3
C26 C27 C28 119.5(6)
C26 C27 H27 120.2
C28 C27 H27 120.2
C23 C28 C27 121.4(5)
C23 C28 N1 120.7(5)
C27 C28 N1 117.8(5)
C33 C29 C30 118.8(5)
C33 C29 H29 120.6
C30 C29 H29 120.6
C31 C30 C29 118.9(6)
C31 C30 H30 120.5
C29 C30 H30 120.5
C30 C31 C32 120.5(5)
C30 C31 H31 119.8
C32 C31 H31 119.8
N7 C32 C31 120.1(6)
N7 C32 H32 119.9
C31 C32 H32 119.9
N7 C33 C29 120.5(5)
N7 C33 C35 114.3(5)
C29 C33 C35 125.2(5)
C35 C34 C37 117.0(5)
C35 C34 H34 121.5
C37 C34 H34 121.5
C34 C35 C36 123.1(5)
C34 C35 C33 121.7(5)
C36 C35 C33 115.2(5)
C35 C36 C38 113.1(5)
C35 C36 Ir1 111.6(4)
C38 C36 Ir1 134.4(4)
N5 C37 C34 123.4(5)
N5 C37 C40 113.8(5)
C34 C37 C40 122.8(5)
N5 C38 C36 125.0(5)
N5 C38 C39 110.9(5)
C36 C38 C39 124.0(5)
F10 C39 F11 106.6(5)
F10 C39 F12 106.6(4)
F11 C39 F12 106.9(5)
F10 C39 C38 112.9(5)
F11 C39 C38 111.8(4)
F12 C39 C38 111.5(5)
F8 C40 F7 105.6(5)
F8 C40 F9 110.2(5)
F7 C40 F9 104.7(5)
F8 C40 C37 112.0(5)
F7 C40 C37 111.9(5)
F9 C40 C37 112.1(5)
N4 C41 C43 125.6(5)
N4 C41 C42 111.8(5)
C43 C41 C42 122.6(5)
F4 C42 F5 106.1(5)
F4 C42 F6 105.6(5)
F5 C42 F6 106.9(5)
F4 C42 C41 113.2(5)
F5 C42 C41 111.6(5)
F6 C42 C41 112.9(5)
C41 C43 C3 113.6(5)
C41 C43 Ir1 134.9(4)
C3 C43 Ir1 111.5(4)
N6 C44 C7 121.6(6)
N6 C44 H44 119.2
C7 C44 H44 119.2
C36 Ir1 C43 97.3(2)
C36 Ir1 N6 102.2(2)
C43 Ir1 N6 81.1(2)
C36 Ir1 N7 80.35(19)
C43 Ir1 N7 106.2(2)
N6 Ir1 N7 172.0(2)
C36 Ir1 N3 169.12(18)
C43 Ir1 N3 93.5(2)
N6 Ir1 N3 80.76(17)
N7 Ir1 N3 95.36(15)
C36 Ir1 O1 84.54(18)
C43 Ir1 O1 172.13(18)
N6 Ir1 O1 91.01(19)
N7 Ir1 O1 81.64(19)
N3 Ir1 O1 84.94(16)
C15 N1 C16 106.3(4)
C15 N1 C28 127.2(4)
C16 N1 C28 125.2(5)
C15 N2 N3 106.0(4)
C16 N3 N2 109.5(4)
C16 N3 Ir1 122.1(4)
N2 N3 Ir1 124.1(3)
C1 N4 C41 118.1(5)
C37 N5 C38 118.0(5)
C44 N6 C4 121.0(5)
C44 N6 Ir1 122.6(4)
C4 N6 Ir1 115.4(4)
C33 N7 C32 121.3(5)
C33 N7 Ir1 114.2(4)
C32 N7 Ir1 123.1(4)
C18 O1 Ir1 118.3(3)

loop_
_geom_bond_atom_site_label_1
_geom_bond_atom_site_label_2
_geom_bond_distance
C1 N4 1.335(8)
C1 C2 1.364(9)
C1 C8 1.471(9)
C2 C3 1.397(9)
C2 H2 0.9300
C3 C43 1.415(8)
C3 C4 1.458(8)
C4 N6 1.361(8)
C4 C5 1.386(8)
C5 C6 1.383(9)
C5 H5 0.9300
C6 C7 1.400(9)
C6 H6 0.9300
C7 C44 1.375(8)
C7 H7 0.9300
C8 F2' 1.291(13)
C8 F1 1.335(9)
C8 F3 1.355(10)
C8 F2 1.432(16)
C9 C10 1.366(8)
C9 C14 1.394(8)
C9 H9 0.9300
C10 C11 1.389(10)
C10 H10 0.9300
C11 C12 1.378(11)
C11 H11 0.9300
C12 C13 1.368(9)
C12 H12 0.9300
C13 C14 1.402(8)
C13 H13 0.9300
C14 C15 1.477(8)
C15 N2 1.312(7)
C15 N1 1.367(8)
C16 N3 1.329(7)
C16 N1 1.380(7)
C16 C17 1.442(8)
C17 C22 1.408(8)
C17 C18 1.415(8)
C18 O1 1.341(7)
C18 C19 1.394(8)
C19 C20 1.378(8)
C19 H19 0.9300
C20 C21 1.382(9)
C20 H20 0.9300
C21 C22 1.382(9)
C21 H21 0.9300
C22 H22 0.9300
C23 C28 1.359(8)
C23 C24 1.358(9)
C23 H23 0.9300
C24 C25 1.386(9)
C24 H24 0.9300
C25 C26 1.380(9)
C25 H25 0.9300
C26 C27 1.368(9)
C26 H26 0.9300
C27 C28 1.380(8)
C27 H27 0.9300
C28 N1 1.452(7)
C29 C33 1.393(8)
C29 C30 1.397(8)
C29 H29 0.9300
C30 C31 1.364(9)
C30 H30 0.9300
C31 C32 1.369(8)
C31 H31 0.9300
C32 N7 1.351(7)
C32 H32 0.9300
C33 N7 1.326(7)
C33 C35 1.489(8)
C34 C35 1.385(8)
C34 C37 1.385(8)
C34 H34 0.9300
C35 C36 1.402(8)
C36 C38 1.414(8)
C36 Ir1 2.023(5)
C37 N5 1.323(7)
C37 C40 1.518(8)
C38 N5 1.345(7)
C38 C39 1.513(8)
C39 F10 1.329(6)
C39 F11 1.334(7)
C39 F12 1.345(7)
C40 F8 1.309(7)
C40 F7 1.327(7)
C40 F9 1.329(7)
C41 N4 1.344(8)
C41 C43 1.402(8)
C41 C42 1.507(8)
C42 F4 1.331(7)
C42 F5 1.333(7)
C42 F6 1.356(7)
C43 Ir1 2.032(6)
C44 N6 1.325(8)
C44 H44 0.9300
Ir1 N6 2.046(5)
Ir1 N7 2.058(5)
Ir1 N3 2.120(5)
Ir1 O1 2.135(4)
N2 N3 1.392(6)
